data_7708700
loop_
_publ_author_name
'Lahiri, Goutam Kumar'
'Bera, Sudip Kumar'

_publ_section_title
;
 Structural and electronic forms of doubly oxido/Pz and triply oxido/(Pz)2
 bridged mixed valent and isovalent diruthenium complexes (Pz=Pyrazolate)
;
_journal_name_full 'Dalton Transactions'
_journal_paper_doi 10.1039/D1DT03076K
_journal_year 2021
_chemical_formula_moiety 'C27 H33 N2 O9 Ru2'
_chemical_formula_sum 'C27 H33 N2 O9 Ru2'
_chemical_formula_weight 731.69
_space_group_crystal_system triclinic
_space_group_IT_number 2
_space_group_name_Hall '-P 1'
_space_group_name_H-M_alt 'P -1'
_atom_sites_solution_hydrogens geom
_atom_sites_solution_primary dual
_audit_creation_date 2021-07-08
_audit_creation_method
;
Olex2 1.3
(compiled 2020.11.12 svn.r5f609507 for OlexSys, GUI svn.r6272)
;
_audit_update_record
;
2021-07-25 deposited with the CCDC.	2021-11-04 downloaded from the CCDC.
;
_cell_angle_alpha 110.833(6)
_cell_angle_beta 96.149(6)
_cell_angle_gamma 111.215(7)
_cell_formula_units_Z 2
_cell_length_a 10.8202(8)
_cell_length_b 11.3874(8)
_cell_length_c 14.8695(10)
_cell_measurement_reflns_used 5137
_cell_measurement_temperature 150.00(10)
_cell_measurement_theta_max 20.2180
_cell_measurement_theta_min 2.0050
_cell_volume 1536.7(2)
_computing_cell_refinement 'CrysAlisPro 1.171.41.93a (Rigaku OD, 2020)'
_computing_data_collection 'CrysAlisPro 1.171.41.93a (Rigaku OD, 2020)'
_computing_data_reduction 'CrysAlisPro 1.171.41.93a (Rigaku OD, 2020)'
_computing_molecular_graphics 'Olex2 1.3 (Dolomanov et al., 2009)'
_computing_publication_material 'Olex2 1.3 (Dolomanov et al., 2009)'
_computing_structure_refinement 'SHELXL 2018/3 (Sheldrick, 2015)'
_computing_structure_solution 'SHELXT 2018/2 (Sheldrick, 2018)'
_diffrn_ambient_environment N~2~
_diffrn_ambient_temperature 150.00(10)
_diffrn_detector 'CCD plate'
_diffrn_measured_fraction_theta_full 1.000
_diffrn_measured_fraction_theta_max 1.000
_diffrn_measurement_details
;
List of Runs (angles in degrees, time in seconds):

  # Type    Start    End  Width  t~exp~   \w     \q     \k     \f   Frames
#--------------------------------------------------------------------------
  1  \f    -10.27 349.73   1.00    2.00  81.02  -9.84  31.50    --   360
  2  \w    -66.91 -11.91   1.00    2.00    --   -9.90 113.07  83.51   55
  3  \w    -58.90  -4.90   1.00    2.00    --   -9.90  99.83-125.29   54
  4  \w    -47.88  27.12   1.00    2.00    --   -9.90  79.61 -62.09   75
  5  \w    -41.43  43.57   1.00    2.00    --   -9.90  68.26  62.38   85
  6  \w   -100.81  15.19   1.00    2.00    --   -9.84 -59.25 -51.92  116
  7  \f   -349.73  10.27   1.00    2.00   6.61  -9.84 -31.50    --   360
  8  \w   -100.81  15.19   1.00    2.00    --   -9.84 -59.25  92.08  116
;
_diffrn_measurement_device 'abstract diffractometer'
_diffrn_measurement_device_type 'Saxi-CrysAlisPro-abstract goniometer imported SAXI images'
_diffrn_measurement_method '\w and \f scans'
_diffrn_orient_matrix_type 'CrysAlisPro convention (1999,Acta A55,543-557)'
_diffrn_orient_matrix_UB_11 0.0343625000
_diffrn_orient_matrix_UB_12 0.0634554000
_diffrn_orient_matrix_UB_13 0.0437638000
_diffrn_orient_matrix_UB_21 0.0602927000
_diffrn_orient_matrix_UB_22 0.0153725000
_diffrn_orient_matrix_UB_23 -0.0168965000
_diffrn_orient_matrix_UB_31 -0.0227955000
_diffrn_orient_matrix_UB_32 0.0344771000
_diffrn_orient_matrix_UB_33 -0.0246997000
_diffrn_radiation_monochromator graphite
_diffrn_radiation_probe x-ray
_diffrn_radiation_type 'Mo K\a'
_diffrn_radiation_wavelength 0.71073
_diffrn_reflns_av_R_equivalents 0.1453
_diffrn_reflns_av_unetI/netI 0.0822
_diffrn_reflns_Laue_measured_fraction_full 1.000
_diffrn_reflns_Laue_measured_fraction_max 1.000
_diffrn_reflns_limit_h_max 12
_diffrn_reflns_limit_h_min -12
_diffrn_reflns_limit_k_max 13
_diffrn_reflns_limit_k_min -13
_diffrn_reflns_limit_l_max 17
_diffrn_reflns_limit_l_min -17
_diffrn_reflns_number 50543
_diffrn_reflns_point_group_measured_fraction_full 1.000
_diffrn_reflns_point_group_measured_fraction_max 1.000
_diffrn_reflns_theta_full 24.997
_diffrn_reflns_theta_max 24.997
_diffrn_reflns_theta_min 2.016
_diffrn_source 'fine-focus sealed X-ray tube'
_diffrn_source_type 'Enhance (Mo) X-ray Source'
_exptl_absorpt_coefficient_mu 1.034
_exptl_absorpt_correction_T_max 1.00000
_exptl_absorpt_correction_T_min 0.62485
_exptl_absorpt_correction_type multi-scan
_exptl_absorpt_process_details
;
CrysAlisPro 1.171.41.93a (Rigaku Oxford Diffraction, 2020)
Empirical absorption correction using spherical harmonics,
implemented in SCALE3 ABSPACK scaling algorithm.
;
_exptl_crystal_colour 'metallic pinkish pink'
_exptl_crystal_colour_lustre metallic
_exptl_crystal_colour_modifier pinkish
_exptl_crystal_colour_primary pink
_exptl_crystal_density_diffrn 1.581
_exptl_crystal_description block
_exptl_crystal_F_000 738
_exptl_crystal_size_max 0.156
_exptl_crystal_size_mid 0.113
_exptl_crystal_size_min 0.063
_refine_diff_density_max 1.435
_refine_diff_density_min -0.840
_refine_diff_density_rms 0.139
_refine_ls_extinction_method none
_refine_ls_goodness_of_fit_ref 1.036
_refine_ls_hydrogen_treatment constr
_refine_ls_matrix_type full
_refine_ls_number_parameters 369
_refine_ls_number_reflns 5405
_refine_ls_number_restraints 36
_refine_ls_restrained_S_all 1.035
_refine_ls_R_factor_all 0.1148
_refine_ls_R_factor_gt 0.0685
_refine_ls_shift/su_max 0.001
_refine_ls_shift/su_mean 0.000
_refine_ls_structure_factor_coef Fsqd
_refine_ls_weighting_details 'w=1/[\s^2^(Fo^2^)+(0.0980P)^2^+1.6409P] where P=(Fo^2^+2Fc^2^)/3'
_refine_ls_weighting_scheme calc
_refine_ls_wR_factor_gt 0.1660
_refine_ls_wR_factor_ref 0.1911
_reflns_Friedel_coverage 0.000
_reflns_number_gt 3366
_reflns_number_total 5405
_reflns_threshold_expression 'I > 2\s(I)'
_cod_data_source_file d1dt03076k2.cif
_cod_data_source_block 2d
_cod_database_code 7708700
_shelx_shelxl_version_number 2018/3
_shelx_space_group_comment
;
The symmetry employed for this shelxl refinement is uniquely defined
by the following loop, which should always be used as a source of
symmetry information in preference to the above space-group names.
They are only intended as comments.
;
_shelx_estimated_absorpt_t_max 0.938
_shelx_estimated_absorpt_t_min 0.855
_reflns_odcompleteness_completeness 88.95
_reflns_odcompleteness_iscentric 1
_reflns_odcompleteness_theta 33.84
_olex2_refinement_description
;
1. Fixed Uiso
 At 1.2 times of:
  All C(H) groups
 At 1.5 times of:
  All C(H,H,H) groups
2. Uiso/Uaniso restraints and constraints
Uanis(C21) \\sim Ueq, Uanis(C23) \\sim Ueq, Uanis(C24) \\sim Ueq, Uanis(N2)
\\sim Ueq, Uanis(N1) \\sim Ueq: with sigma of 0.001 and sigma for terminal
atoms of 0.002
Uanis(C22) \\sim Ueq: with sigma of 0.001 and sigma for terminal atoms of 0.002
3.a Aromatic/amide H refined with riding coordinates:
 C21(H21), C3(H3), C18(H18), C8(H8), C27(H27), C13(H13), C26(H26), C24(H24),
 C25(H25)
3.b Idealised Me refined as rotating group:
 C10(H10A,H10B,H10C), C6(H6A,H6B,H6C), C11(H11A,H11B,H11C), C1(H1A,H1B,H1C),
 C16(H16A,H16B,H16C), C5(H5A,H5B,H5C), C15(H15A,H15B,H15C), C20(H20A,H20B,H20C)
;
_smtbx_masks_void_probe_radius 1.2
_smtbx_masks_void_truncation_radius 1.2
_olex2_submission_special_instructions 'No special instructions were received'
_oxdiff_exptl_absorpt_empirical_details
;
Empirical correction (ABSPACK) includes:
- Absorption correction using spherical harmonics
- Frame scaling
;
_oxdiff_exptl_absorpt_empirical_full_max 1.538
_oxdiff_exptl_absorpt_empirical_full_min 0.719

loop_
_space_group_symop_operation_xyz
'x, y, z'
'-x, -y, -z'

loop_
_atom_site_label
_atom_site_type_symbol
_atom_site_fract_x
_atom_site_fract_y
_atom_site_fract_z
_atom_site_U_iso_or_equiv
_atom_site_adp_type
_atom_site_occupancy
_atom_site_site_symmetry_order
_atom_site_calc_flag
_atom_site_refinement_flags_posn
_atom_site_refinement_flags_adp
_atom_site_refinement_flags_occupancy
_atom_site_disorder_assembly
_atom_site_disorder_group
Ru1 Ru 0.35034(7) 0.84981(7) 0.69981(5) 0.0484(3) Uani 1 1 d . . . . .
Ru2 Ru 0.44847(7) 0.61292(7) 0.73392(5) 0.0481(3) Uani 1 1 d . . . . .
O1 O 0.4450(5) 0.7351(5) 0.6762(4) 0.0440(14) Uani 1 1 d . . . . .
O6 O 0.5731(6) 0.7736(6) 0.8651(4) 0.0524(15) Uani 1 1 d . . . . .
O4 O 0.2587(6) 0.9816(6) 0.7322(4) 0.0545(16) Uani 1 1 d . . . . .
O5 O 0.2038(6) 0.7246(6) 0.5672(4) 0.0537(16) Uani 1 1 d . . . . .
O9 O 0.3283(6) 0.4378(6) 0.6102(4) 0.0531(15) Uani 1 1 d . . . . .
O2 O 0.4755(6) 0.9785(6) 0.8371(4) 0.0533(16) Uani 1 1 d . . . . .
O3 O 0.4657(6) 0.9626(6) 0.6331(4) 0.0550(16) Uani 1 1 d . . . . .
O8 O 0.6266(6) 0.6161(6) 0.6982(4) 0.0511(15) Uani 1 1 d . . . . .
O7 O 0.4527(6) 0.4803(6) 0.7924(4) 0.0585(16) Uani 1 1 d . . . . .
N2 N 0.2726(7) 0.6304(7) 0.7718(5) 0.0486(18) Uani 1 1 d . U . . .
N1 N 0.2400(7) 0.7279(7) 0.7607(5) 0.0522(19) Uani 1 1 d . U . . .
C22 C 0.0833(10) 0.6245(10) 0.8182(7) 0.058(2) Uani 1 1 d . U . . .
C9 C 0.1201(9) 0.7589(9) 0.5275(6) 0.050(2) Uani 1 1 d . . . . .
C21 C 0.1231(10) 0.7221(11) 0.7902(7) 0.067(3) Uani 1 1 d . U . . .
H21 H 0.079376 0.780911 0.789923 0.080 Uiso 1 1 calc R U . . .
C7 C 0.1727(10) 0.9833(10) 0.6660(7) 0.058(2) Uani 1 1 d . . . . .
C2 C 0.5919(10) 1.0790(10) 0.8539(6) 0.054(2) Uani 1 1 d . . . . .
C17 C 0.6296(9) 0.5135(10) 0.6263(6) 0.053(2) Uani 1 1 d . . . . .
C3 C 0.6456(10) 1.1132(10) 0.7818(7) 0.067(3) Uani 1 1 d . . . . .
H3 H 0.737763 1.183043 0.805262 0.081 Uiso 1 1 calc R U . . .
C12 C 0.6486(10) 0.7659(11) 0.9327(6) 0.058(3) Uani 1 1 d . . . . .
C10 C 0.0224(9) 0.6479(9) 0.4296(6) 0.058(3) Uani 1 1 d . . . . .
H10A H 0.072487 0.636579 0.378352 0.087 Uiso 1 1 calc R U . . .
H10B H -0.049589 0.674345 0.410694 0.087 Uiso 1 1 calc R U . . .
H10C H -0.019689 0.559954 0.435599 0.087 Uiso 1 1 calc R U . . .
C18 C 0.5146(11) 0.3913(11) 0.5632(7) 0.068(3) Uani 1 1 d . . . . .
H18 H 0.532752 0.320575 0.517539 0.081 Uiso 1 1 calc R U . . .
C23 C 0.1731(10) 0.5623(10) 0.8083(7) 0.059(2) Uani 1 1 d . U . . .
C19 C 0.3755(10) 0.3590(10) 0.5580(6) 0.057(2) Uani 1 1 d . . . . .
C6 C 0.1488(12) 1.1140(11) 0.7059(7) 0.078(3) Uani 1 1 d . . . . .
H6A H 0.119622 1.123105 0.767215 0.116 Uiso 1 1 calc R U . . .
H6B H 0.076937 1.107304 0.655650 0.116 Uiso 1 1 calc R U . . .
H6C H 0.234399 1.195658 0.720404 0.116 Uiso 1 1 calc R U . . .
C14 C 0.5480(11) 0.5099(10) 0.8672(7) 0.063(3) Uani 1 1 d . . . . .
C8 C 0.1080(9) 0.8815(9) 0.5697(6) 0.056(2) Uani 1 1 d . . . . .
H8 H 0.048997 0.897802 0.528395 0.067 Uiso 1 1 calc R U . . .
C27 C -0.0377(12) 0.5705(11) 0.8581(7) 0.072(3) Uani 1 1 d . . . . .
H27 H -0.103414 0.607860 0.866492 0.086 Uiso 1 1 calc R U . . .
C11 C 0.7473(11) 0.9007(11) 1.0164(7) 0.077(3) Uani 1 1 d . . . . .
H11A H 0.796642 0.965229 0.989271 0.115 Uiso 1 1 calc R U . . .
H11B H 0.813394 0.885153 1.055677 0.115 Uiso 1 1 calc R U . . .
H11C H 0.696744 0.940570 1.059302 0.115 Uiso 1 1 calc R U . . .
C4 C 0.5858(11) 1.0611(10) 0.6804(7) 0.059(3) Uani 1 1 d . . . . .
C13 C 0.6441(11) 0.6434(11) 0.9328(7) 0.066(3) Uani 1 1 d . . . . .
H13 H 0.713408 0.651058 0.982443 0.079 Uiso 1 1 calc R U . . .
C26 C -0.0432(11) 0.4716(13) 0.8792(8) 0.075(3) Uani 1 1 d . . . . .
H26 H -0.116701 0.436855 0.906098 0.090 Uiso 1 1 calc R U . . .
C1 C 0.6666(10) 1.1648(10) 0.9634(6) 0.067(3) Uani 1 1 d . . . . .
H1A H 0.633715 1.235946 0.992014 0.101 Uiso 1 1 calc R U . . .
H1B H 0.765741 1.209868 0.971201 0.101 Uiso 1 1 calc R U . . .
H1C H 0.648884 1.104177 0.998255 0.101 Uiso 1 1 calc R U . . .
C16 C 0.7697(10) 0.5354(12) 0.6141(7) 0.071(3) Uani 1 1 d . . . . .
H16A H 0.827601 0.635197 0.637806 0.106 Uiso 1 1 calc R U . . .
H16B H 0.763358 0.486986 0.543301 0.106 Uiso 1 1 calc R U . . .
H16C H 0.810555 0.498467 0.653021 0.106 Uiso 1 1 calc R U . . .
C24 C 0.1650(12) 0.4569(12) 0.8303(8) 0.079(3) Uani 1 1 d . U . . .
H24 H 0.230160 0.418732 0.822463 0.094 Uiso 1 1 calc R U . . .
C5 C 0.6591(12) 1.1275(12) 0.6195(8) 0.086(4) Uani 1 1 d . . . . .
H5A H 0.665593 1.056395 0.561596 0.129 Uiso 1 1 calc R U . . .
H5B H 0.751932 1.197868 0.660455 0.129 Uiso 1 1 calc R U . . .
H5C H 0.608108 1.171860 0.596592 0.129 Uiso 1 1 calc R U . . .
C15 C 0.5481(12) 0.3855(12) 0.8825(9) 0.088(4) Uani 1 1 d . . . . .
H15A H 0.454941 0.326506 0.880784 0.133 Uiso 1 1 calc R U . . .
H15B H 0.611359 0.417526 0.947413 0.133 Uiso 1 1 calc R U . . .
H15C H 0.578104 0.331890 0.829210 0.133 Uiso 1 1 calc R U . . .
C20 C 0.2706(11) 0.2179(10) 0.4818(7) 0.076(3) Uani 1 1 d . . . . .
H20A H 0.177827 0.211875 0.481223 0.114 Uiso 1 1 calc R U . . .
H20B H 0.280697 0.145787 0.499096 0.114 Uiso 1 1 calc R U . . .
H20C H 0.284934 0.203964 0.415523 0.114 Uiso 1 1 calc R U . . .
C25 C 0.0463(13) 0.4049(12) 0.8679(8) 0.085(4) Uani 1 1 d . . . . .
H25 H 0.029596 0.328175 0.884304 0.102 Uiso 1 1 calc R U . . .

loop_
_atom_site_aniso_label
_atom_site_aniso_U_11
_atom_site_aniso_U_22
_atom_site_aniso_U_33
_atom_site_aniso_U_23
_atom_site_aniso_U_13
_atom_site_aniso_U_12
Ru1 0.0464(5) 0.0538(5) 0.0223(4) -0.0032(3) -0.0020(3) 0.0200(4)
Ru2 0.0484(5) 0.0525(5) 0.0249(4) 0.0030(3) 0.0032(3) 0.0173(4)
O1 0.044(3) 0.046(3) 0.026(3) 0.006(2) -0.002(2) 0.015(3)
O6 0.047(4) 0.061(4) 0.029(3) 0.003(3) 0.004(3) 0.020(3)
O4 0.055(4) 0.053(4) 0.031(3) -0.007(3) -0.004(3) 0.025(3)
O5 0.050(4) 0.059(4) 0.026(3) -0.004(3) -0.002(3) 0.019(3)
O9 0.052(4) 0.052(4) 0.034(3) 0.006(3) 0.007(3) 0.014(3)
O2 0.050(4) 0.063(4) 0.024(3) -0.002(3) 0.002(3) 0.024(3)
O3 0.061(4) 0.055(4) 0.033(3) 0.007(3) 0.002(3) 0.023(3)
O8 0.058(4) 0.057(4) 0.034(3) 0.010(3) 0.010(3) 0.030(3)
O7 0.067(4) 0.064(4) 0.038(3) 0.015(3) 0.007(3) 0.029(4)
N2 0.048(2) 0.049(2) 0.047(2) 0.0194(12) 0.0144(11) 0.0193(12)
N1 0.051(2) 0.053(2) 0.051(2) 0.0197(12) 0.0150(11) 0.0229(12)
C22 0.058(3) 0.059(3) 0.058(3) 0.0234(14) 0.0157(12) 0.0253(14)
C9 0.044(5) 0.051(6) 0.028(4) 0.000(4) -0.005(4) 0.012(5)
C21 0.067(3) 0.067(3) 0.066(3) 0.0274(15) 0.0180(12) 0.0287(15)
C7 0.052(6) 0.060(6) 0.044(5) 0.004(5) 0.007(5) 0.025(5)
C2 0.051(6) 0.055(6) 0.038(5) 0.007(5) -0.005(4) 0.019(5)
C17 0.061(6) 0.062(6) 0.025(4) 0.005(4) 0.005(4) 0.031(5)
C3 0.055(6) 0.065(7) 0.048(6) 0.011(5) -0.001(5) 0.008(5)
C12 0.062(6) 0.078(7) 0.017(4) 0.005(4) 0.004(4) 0.029(6)
C10 0.057(6) 0.061(6) 0.030(5) -0.005(4) -0.010(4) 0.027(5)
C18 0.088(8) 0.074(7) 0.034(5) 0.006(5) 0.018(5) 0.044(7)
C23 0.060(3) 0.059(3) 0.058(3) 0.0251(14) 0.0151(12) 0.0249(14)
C19 0.067(7) 0.050(6) 0.033(5) 0.005(4) 0.003(5) 0.019(5)
C6 0.100(9) 0.070(7) 0.047(6) 0.004(5) 0.001(6) 0.045(7)
C14 0.075(7) 0.062(7) 0.056(6) 0.027(6) 0.020(6) 0.032(6)
C8 0.061(6) 0.058(6) 0.029(5) 0.003(4) -0.004(4) 0.025(5)
C27 0.082(8) 0.053(6) 0.045(6) 0.008(5) -0.009(5) 0.012(6)
C11 0.074(7) 0.082(8) 0.041(6) 0.002(5) -0.016(5) 0.030(6)
C4 0.072(7) 0.047(6) 0.039(5) 0.005(5) 0.004(5) 0.023(5)
C13 0.076(7) 0.073(7) 0.038(5) 0.019(5) -0.001(5) 0.031(6)
C26 0.069(7) 0.081(8) 0.055(7) 0.004(6) 0.008(6) 0.038(7)
C1 0.069(7) 0.057(6) 0.035(5) -0.007(4) -0.018(5) 0.017(5)
C16 0.069(7) 0.104(8) 0.038(5) 0.013(5) 0.011(5) 0.054(6)
C24 0.078(3) 0.079(3) 0.078(3) 0.0327(16) 0.0208(13) 0.0340(16)
C5 0.100(9) 0.089(8) 0.050(6) 0.028(6) 0.011(6) 0.026(7)
C15 0.094(9) 0.086(9) 0.078(8) 0.030(7) 0.008(7) 0.040(7)
C20 0.071(7) 0.056(6) 0.051(6) -0.007(5) 0.002(5) 0.007(5)
C25 0.098(9) 0.066(7) 0.058(7) 0.018(6) 0.014(6) 0.011(7)

loop_
_atom_type_symbol
_atom_type_description
_atom_type_scat_dispersion_real
_atom_type_scat_dispersion_imag
_atom_type_scat_source
C C 0.0033 0.0016 'International Tables Vol C Tables 4.2.6.8 and 6.1.1.4'
H H 0.0000 0.0000 'International Tables Vol C Tables 4.2.6.8 and 6.1.1.4'
N N 0.0061 0.0033 'International Tables Vol C Tables 4.2.6.8 and 6.1.1.4'
O O 0.0106 0.0060 'International Tables Vol C Tables 4.2.6.8 and 6.1.1.4'
Ru Ru -1.2594 0.8363 'International Tables Vol C Tables 4.2.6.8 and 6.1.1.4'

loop_
_geom_angle_atom_site_label_1
_geom_angle_atom_site_label_2
_geom_angle_atom_site_label_3
_geom_angle
_geom_angle_site_symmetry_1
_geom_angle_site_symmetry_3
_geom_angle_publ_flag
O1 Ru1 O4 176.6(2) . . ?
O1 Ru1 O5 93.4(2) . . ?
O1 Ru1 O2 92.9(2) . . ?
O1 Ru1 O3 91.2(2) . . ?
O1 Ru1 N1 85.1(3) . . ?
O4 Ru1 O3 88.1(2) . . ?
O5 Ru1 O4 90.0(2) . . ?
O5 Ru1 O3 89.7(2) . . ?
O2 Ru1 O4 83.8(2) . . ?
O2 Ru1 O5 172.7(2) . . ?
O2 Ru1 O3 94.0(3) . . ?
O2 Ru1 N1 87.5(3) . . ?
N1 Ru1 O4 95.6(3) . . ?
N1 Ru1 O5 89.1(3) . . ?
N1 Ru1 O3 176.1(3) . . ?
O1 Ru2 O6 91.6(2) . . ?
O1 Ru2 O9 95.2(2) . . ?
O1 Ru2 O8 91.3(2) . . ?
O1 Ru2 O7 178.7(2) . . ?
O1 Ru2 N2 83.7(2) . . ?
O6 Ru2 O8 85.4(2) . . ?
O6 Ru2 N2 91.7(2) . . ?
O9 Ru2 O6 173.1(2) . . ?
O9 Ru2 O8 93.4(2) . . ?
O9 Ru2 N2 90.1(3) . . ?
O8 Ru2 N2 174.2(2) . . ?
O7 Ru2 O6 89.3(2) . . ?
O7 Ru2 O9 83.8(2) . . ?
O7 Ru2 O8 87.8(2) . . ?
O7 Ru2 N2 97.2(3) . . ?
Ru2 O1 Ru1 128.4(3) . . ?
C12 O6 Ru2 125.5(6) . . ?
C7 O4 Ru1 123.7(5) . . ?
C9 O5 Ru1 124.9(5) . . ?
C19 O9 Ru2 122.3(6) . . ?
C2 O2 Ru1 122.9(5) . . ?
C4 O3 Ru1 121.7(6) . . ?
C17 O8 Ru2 122.6(6) . . ?
C14 O7 Ru2 124.4(6) . . ?
N1 N2 Ru2 119.2(5) . . ?
N1 N2 C23 105.7(7) . . ?
C23 N2 Ru2 135.1(6) . . ?
N2 N1 Ru1 121.0(5) . . ?
N2 N1 C21 109.7(7) . . ?
C21 N1 Ru1 129.2(6) . . ?
C21 C22 C23 109.5(10) . . ?
C21 C22 C27 131.9(10) . . ?
C23 C22 C27 118.7(9) . . ?
O5 C9 C10 114.4(8) . . ?
O5 C9 C8 125.9(7) . . ?
C8 C9 C10 119.5(8) . . ?
N1 C21 H21 125.9 . . ?
C22 C21 N1 108.1(9) . . ?
C22 C21 H21 125.9 . . ?
O4 C7 C6 112.1(8) . . ?
O4 C7 C8 125.8(9) . . ?
C8 C7 C6 122.1(9) . . ?
O2 C2 C3 125.3(8) . . ?
O2 C2 C1 113.5(8) . . ?
C3 C2 C1 121.1(9) . . ?
O8 C17 C18 124.8(9) . . ?
O8 C17 C16 114.2(8) . . ?
C18 C17 C16 121.0(8) . . ?
C2 C3 H3 115.0 . . ?
C2 C3 C4 129.9(10) . . ?
C4 C3 H3 115.0 . . ?
O6 C12 C11 116.1(9) . . ?
O6 C12 C13 124.6(9) . . ?
C13 C12 C11 119.3(8) . . ?
C9 C10 H10A 109.5 . . ?
C9 C10 H10B 109.5 . . ?
C9 C10 H10C 109.5 . . ?
H10A C10 H10B 109.5 . . ?
H10A C10 H10C 109.5 . . ?
H10B C10 H10C 109.5 . . ?
C17 C18 H18 115.8 . . ?
C17 C18 C19 128.5(9) . . ?
C19 C18 H18 115.8 . . ?
N2 C23 C22 107.0(8) . . ?
C24 C23 N2 126.2(9) . . ?
C24 C23 C22 126.8(10) . . ?
O9 C19 C18 126.3(8) . . ?
O9 C19 C20 116.0(9) . . ?
C18 C19 C20 117.6(9) . . ?
C7 C6 H6A 109.5 . . ?
C7 C6 H6B 109.5 . . ?
C7 C6 H6C 109.5 . . ?
H6A C6 H6B 109.5 . . ?
H6A C6 H6C 109.5 . . ?
H6B C6 H6C 109.5 . . ?
O7 C14 C13 125.1(9) . . ?
O7 C14 C15 114.7(9) . . ?
C13 C14 C15 120.2(9) . . ?
C9 C8 C7 126.6(8) . . ?
C9 C8 H8 116.7 . . ?
C7 C8 H8 116.7 . . ?
C22 C27 H27 123.1 . . ?
C26 C27 C22 113.7(11) . . ?
C26 C27 H27 123.1 . . ?
C12 C11 H11A 109.5 . . ?
C12 C11 H11B 109.5 . . ?
C12 C11 H11C 109.5 . . ?
H11A C11 H11B 109.5 . . ?
H11A C11 H11C 109.5 . . ?
H11B C11 H11C 109.5 . . ?
O3 C4 C3 125.0(9) . . ?
O3 C4 C5 115.0(8) . . ?
C3 C4 C5 119.9(10) . . ?
C12 C13 C14 126.2(9) . . ?
C12 C13 H13 116.9 . . ?
C14 C13 H13 116.9 . . ?
C27 C26 H26 115.8 . . ?
C27 C26 C25 128.4(13) . . ?
C25 C26 H26 115.8 . . ?
C2 C1 H1A 109.5 . . ?
C2 C1 H1B 109.5 . . ?
C2 C1 H1C 109.5 . . ?
H1A C1 H1B 109.5 . . ?
H1A C1 H1C 109.5 . . ?
H1B C1 H1C 109.5 . . ?
C17 C16 H16A 109.5 . . ?
C17 C16 H16B 109.5 . . ?
C17 C16 H16C 109.5 . . ?
H16A C16 H16B 109.5 . . ?
H16A C16 H16C 109.5 . . ?
H16B C16 H16C 109.5 . . ?
C23 C24 H24 123.1 . . ?
C23 C24 C25 113.8(11) . . ?
C25 C24 H24 123.1 . . ?
C4 C5 H5A 109.5 . . ?
C4 C5 H5B 109.5 . . ?
C4 C5 H5C 109.5 . . ?
H5A C5 H5B 109.5 . . ?
H5A C5 H5C 109.5 . . ?
H5B C5 H5C 109.5 . . ?
C14 C15 H15A 109.5 . . ?
C14 C15 H15B 109.5 . . ?
C14 C15 H15C 109.5 . . ?
H15A C15 H15B 109.5 . . ?
H15A C15 H15C 109.5 . . ?
H15B C15 H15C 109.5 . . ?
C19 C20 H20A 109.5 . . ?
C19 C20 H20B 109.5 . . ?
C19 C20 H20C 109.5 . . ?
H20A C20 H20B 109.5 . . ?
H20A C20 H20C 109.5 . . ?
H20B C20 H20C 109.5 . . ?
C26 C25 C24 118.6(11) . . ?
C26 C25 H25 120.7 . . ?
C24 C25 H25 120.7 . . ?

loop_
_geom_bond_atom_site_label_1
_geom_bond_atom_site_label_2
_geom_bond_distance
_geom_bond_site_symmetry_2
_geom_bond_publ_flag
Ru1 O1 1.897(5) . ?
Ru1 O4 2.033(6) . ?
Ru1 O5 2.032(5) . ?
Ru1 O2 1.998(5) . ?
Ru1 O3 2.050(6) . ?
Ru1 N1 2.024(7) . ?
Ru2 O1 1.885(5) . ?
Ru2 O6 2.021(5) . ?
Ru2 O9 2.013(6) . ?
Ru2 O8 2.044(6) . ?
Ru2 O7 2.004(6) . ?
Ru2 N2 2.098(7) . ?
O6 C12 1.275(10) . ?
O4 C7 1.291(10) . ?
O5 C9 1.276(10) . ?
O9 C19 1.261(11) . ?
O2 C2 1.283(11) . ?
O3 C4 1.276(11) . ?
O8 C17 1.286(9) . ?
O7 C14 1.285(11) . ?
N2 N1 1.356(9) . ?
N2 C23 1.370(11) . ?
N1 C21 1.370(12) . ?
C22 C21 1.270(13) . ?
C22 C23 1.386(12) . ?
C22 C27 1.514(14) . ?
C9 C10 1.493(10) . ?
C9 C8 1.374(12) . ?
C21 H21 0.9500 . ?
C7 C6 1.522(13) . ?
C7 C8 1.379(11) . ?
C2 C3 1.380(13) . ?
C2 C1 1.509(11) . ?
C17 C18 1.391(13) . ?
C17 C16 1.488(12) . ?
C3 H3 0.9500 . ?
C3 C4 1.387(12) . ?
C12 C11 1.489(12) . ?
C12 C13 1.378(13) . ?
C10 H10A 0.9800 . ?
C10 H10B 0.9800 . ?
C10 H10C 0.9800 . ?
C18 H18 0.9500 . ?
C18 C19 1.400(13) . ?
C23 C24 1.329(13) . ?
C19 C20 1.504(12) . ?
C6 H6A 0.9800 . ?
C6 H6B 0.9800 . ?
C6 H6C 0.9800 . ?
C14 C13 1.388(13) . ?
C14 C15 1.513(14) . ?
C8 H8 0.9500 . ?
C27 H27 0.9500 . ?
C27 C26 1.255(14) . ?
C11 H11A 0.9800 . ?
C11 H11B 0.9800 . ?
C11 H11C 0.9800 . ?
C4 C5 1.492(14) . ?
C13 H13 0.9500 . ?
C26 H26 0.9500 . ?
C26 C25 1.422(15) . ?
C1 H1A 0.9800 . ?
C1 H1B 0.9800 . ?
C1 H1C 0.9800 . ?
C16 H16A 0.9800 . ?
C16 H16B 0.9800 . ?
C16 H16C 0.9800 . ?
C24 H24 0.9500 . ?
C24 C25 1.466(15) . ?
C5 H5A 0.9800 . ?
C5 H5B 0.9800 . ?
C5 H5C 0.9800 . ?
C15 H15A 0.9800 . ?
C15 H15B 0.9800 . ?
C15 H15C 0.9800 . ?
C20 H20A 0.9800 . ?
C20 H20B 0.9800 . ?
C20 H20C 0.9800 . ?
C25 H25 0.9500 . ?

loop_
_geom_torsion_atom_site_label_1
_geom_torsion_atom_site_label_2
_geom_torsion_atom_site_label_3
_geom_torsion_atom_site_label_4
_geom_torsion
_geom_torsion_site_symmetry_1
_geom_torsion_site_symmetry_2
_geom_torsion_site_symmetry_3
_geom_torsion_site_symmetry_4
_geom_torsion_publ_flag
Ru1 O4 C7 C6 -165.5(7) . . . . ?
Ru1 O4 C7 C8 14.3(14) . . . . ?
Ru1 O5 C9 C10 180.0(6) . . . . ?
Ru1 O5 C9 C8 -4.5(13) . . . . ?
Ru1 O2 C2 C3 0.8(13) . . . . ?
Ru1 O2 C2 C1 178.3(5) . . . . ?
Ru1 O3 C4 C3 -7.3(13) . . . . ?
Ru1 O3 C4 C5 176.7(7) . . . . ?
Ru1 N1 C21 C22 175.7(7) . . . . ?
Ru2 O6 C12 C11 171.3(6) . . . . ?
Ru2 O6 C12 C13 -8.8(13) . . . . ?
Ru2 O9 C19 C18 -14.0(13) . . . . ?
Ru2 O9 C19 C20 167.1(6) . . . . ?
Ru2 O8 C17 C18 1.8(12) . . . . ?
Ru2 O8 C17 C16 -178.8(6) . . . . ?
Ru2 O7 C14 C13 15.4(14) . . . . ?
Ru2 O7 C14 C15 -166.0(7) . . . . ?
Ru2 N2 N1 Ru1 3.9(8) . . . . ?
Ru2 N2 N1 C21 -179.5(6) . . . . ?
Ru2 N2 C23 C22 179.6(6) . . . . ?
Ru2 N2 C23 C24 -0.2(16) . . . . ?
O6 Ru2 O1 Ru1 -73.9(3) . . . . ?
O6 C12 C13 C14 -7.9(17) . . . . ?
O4 C7 C8 C9 1.8(17) . . . . ?
O5 Ru1 O1 Ru2 -105.4(3) . . . . ?
O5 C9 C8 C7 -7.3(17) . . . . ?
O9 Ru2 O1 Ru1 107.1(4) . . . . ?
O2 Ru1 O1 Ru2 70.7(4) . . . . ?
O2 C2 C3 C4 7.4(18) . . . . ?
O3 Ru1 O1 Ru2 164.8(3) . . . . ?
O8 Ru2 O1 Ru1 -159.4(3) . . . . ?
O8 C17 C18 C19 6.0(16) . . . . ?
O7 C14 C13 C12 4.3(17) . . . . ?
N2 Ru2 O1 Ru1 17.6(4) . . . . ?
N2 N1 C21 C22 -0.4(11) . . . . ?
N2 C23 C24 C25 -179.8(9) . . . . ?
N1 Ru1 O1 Ru2 -16.5(4) . . . . ?
N1 N2 C23 C22 -0.3(10) . . . . ?
N1 N2 C23 C24 179.9(10) . . . . ?
C22 C23 C24 C25 0.4(16) . . . . ?
C22 C27 C26 C25 -1.6(16) . . . . ?
C21 C22 C23 N2 0.1(11) . . . . ?
C21 C22 C23 C24 179.9(11) . . . . ?
C21 C22 C27 C26 -179.3(11) . . . . ?
C2 C3 C4 O3 -3.5(18) . . . . ?
C2 C3 C4 C5 172.4(11) . . . . ?
C17 C18 C19 O9 1.0(17) . . . . ?
C17 C18 C19 C20 179.9(9) . . . . ?
C10 C9 C8 C7 167.9(10) . . . . ?
C23 N2 N1 Ru1 -176.1(6) . . . . ?
C23 N2 N1 C21 0.5(10) . . . . ?
C23 C22 C21 N1 0.2(12) . . . . ?
C23 C22 C27 C26 0.3(13) . . . . ?
C23 C24 C25 C26 -1.5(15) . . . . ?
C6 C7 C8 C9 -178.4(10) . . . . ?
C27 C22 C21 N1 179.8(9) . . . . ?
C27 C22 C23 N2 -179.6(8) . . . . ?
C27 C22 C23 C24 0.2(16) . . . . ?
C27 C26 C25 C24 2.3(17) . . . . ?
C11 C12 C13 C14 172.0(10) . . . . ?
C1 C2 C3 C4 -169.9(10) . . . . ?
C16 C17 C18 C19 -173.4(10) . . . . ?
C15 C14 C13 C12 -174.2(10) . . . . ?

loop_
_smtbx_masks_void_nr
_smtbx_masks_void_average_x
_smtbx_masks_void_average_y
_smtbx_masks_void_average_z
_smtbx_masks_void_volume
_smtbx_masks_void_count_electrons
_smtbx_masks_void_content
1 0.000 0.000 0.000 163.0 25.7 ?
